data_2014568
loop_
_publ_author_name
'Akitsu, Takashiro'
'Einaga, Yasuaki'

_publ_section_title
;Bis[(<i>R</i>)-3,5-dichloro-<i>N</i>-(1-phenylethyl)salicylideneaminato-\k^2^<i>N</i>,<i>O</i>]copper(II)
 and
 bis[(<i>R</i>)-3-ethoxy-<i>N</i>-(1-phenylethyl)salicylideneaminato-\k^2^<i>N</i>,<i>O</i>]copper(II)
;
_journal_issue 12
_journal_name_full 'Acta Crystallographica Section C'
_journal_page_first m640
_journal_page_last m642
_journal_paper_doi 10.1107/S0108270104026575
_journal_volume 60
_journal_year 2004
_chemical_formula_iupac '[Cu (C17 H18 N1 O2)2]'
_chemical_formula_moiety 'C34 H36 Cu N2 O4'
_chemical_formula_sum 'C34 H36 Cu N2 O4'
_chemical_formula_weight 600.20
_chemical_name_systematic
;
bis[(R)-3-ethoxy-N-(1-phenylethyl)salicylideneaminato-\k^2^N,O)]copper(II)
;
_space_group_IT_number 4
_symmetry_cell_setting monoclinic
_symmetry_space_group_name_Hall 'P 2yb'
_symmetry_space_group_name_H-M 'P 1 21 1'
_cell_angle_alpha 90
_cell_angle_beta 103.67(3)
_cell_angle_gamma 90
_cell_formula_units_Z 4
_cell_length_a 9.227(4)
_cell_length_b 42.380(10)
_cell_length_c 8.035(3)
_cell_measurement_reflns_used 25
_cell_measurement_temperature 298.0(10)
_cell_measurement_theta_max 12.0
_cell_measurement_theta_min 10.5
_cell_volume 3053.0(19)
_computing_cell_refinement 'WinAFC Diffractometer Control Software'
_computing_data_collection 'WinAFC Diffractometer Control Software (Rigaku, 1999)'
_computing_data_reduction 'TEXSAN (Molecular Structure Corporation, 2001)'
_computing_molecular_graphics 'ORTEPII (Johnson, 1976)'
_computing_publication_material TEXSAN
_computing_structure_refinement 'SHELXL97 (Sheldrick, 1997)'
_computing_structure_solution 'SIR92 (Altomare et al., 1994)'
_diffrn_measured_fraction_theta_full 1.00
_diffrn_measured_fraction_theta_max 1.00
_diffrn_measurement_device_type 'Rigaku AFC-7R'
_diffrn_measurement_method \w--2\q
_diffrn_radiation_type 'Mo K\a'
_diffrn_radiation_wavelength 0.7107
_diffrn_reflns_av_R_equivalents 0.161
_diffrn_reflns_limit_h_max 11
_diffrn_reflns_limit_h_min -4
_diffrn_reflns_limit_k_max 55
_diffrn_reflns_limit_k_min 0
_diffrn_reflns_limit_l_max 10
_diffrn_reflns_limit_l_min -10
_diffrn_reflns_number 7924
_diffrn_reflns_theta_full 27.50
_diffrn_reflns_theta_max 27.50
_diffrn_standards_decay_% 0.82
_diffrn_standards_interval_count 150
_diffrn_standards_number 3
_exptl_absorpt_coefficient_mu 0.755
_exptl_absorpt_correction_T_max 0.860
_exptl_absorpt_correction_T_min 0.762
_exptl_absorpt_correction_type '\y scan'
_exptl_absorpt_process_details '(North et al., 1968)'
_exptl_crystal_colour brown
_exptl_crystal_density_diffrn 1.306
_exptl_crystal_density_method 'not measured'
_exptl_crystal_description plate
_exptl_crystal_F_000 1260.0
_exptl_crystal_size_max 0.400
_exptl_crystal_size_mid 0.300
_exptl_crystal_size_min 0.200
_refine_diff_density_max 0.69
_refine_diff_density_min -0.77
_refine_ls_abs_structure_details 'Flack (1983), ? Friedel pairs'
_refine_ls_abs_structure_Flack -0.04(3)
_refine_ls_extinction_method none
_refine_ls_goodness_of_fit_ref 1.017
_refine_ls_hydrogen_treatment constr
_refine_ls_number_parameters 644
_refine_ls_number_reflns 3976
_refine_ls_R_factor_gt 0.0661
_refine_ls_shift/su_max 0.000
_refine_ls_structure_factor_coef Fsqd
_refine_ls_weighting_details 'w = 1/[\s^2^(Fo^2^) + (0.1162P)^2^+4.3366P] where P=(Fo^2^+2Fc^2^)/3'
_refine_ls_weighting_scheme calc
_refine_ls_wR_factor_ref 0.2420
_reflns_number_gt 3976
_reflns_number_total 7100
_reflns_threshold_expression I>2\s(I)
_cod_data_source_file sq1180.cif
_cod_data_source_block II
_cod_original_sg_symbol_Hall 'P 2yb '
_cod_original_sg_symbol_H-M 'P 21'
_cod_database_code 2014568

loop_
_symmetry_equiv_pos_as_xyz
x,y,z
-x,1/2+y,-z

loop_
_atom_site_label
_atom_site_fract_x
_atom_site_fract_y
_atom_site_fract_z
_atom_site_U_iso_or_equiv
_atom_site_adp_type
_atom_site_calc_flag
_atom_site_refinement_flags
_atom_site_occupancy
_atom_site_disorder_assembly
_atom_site_disorder_group
_atom_site_type_symbol
Cu1 0.08070(10) 0.81450(3) -0.0383(2) 0.0534(4) Uani d . 1.00 . . Cu
Cu2 -0.05320(10) 1.05037(3) 0.5388(2) 0.0533(4) Uani d . 1.00 . . Cu
O1 0.0208(9) 0.7768(2) -0.1620(10) 0.061(2) Uani d . 1.00 . . O
O2 0.0643(9) 0.8591(2) -0.0220(10) 0.069(2) Uani d . 1.00 . . O
O3 -0.0410(10) 0.7339(3) -0.3930(10) 0.077(3) Uani d . 1.00 . . O
O4 -0.0195(10) 0.9156(2) 0.0050(10) 0.063(2) Uani d . 1.00 . . O
O5 0.0047(9) 1.0857(2) 0.6850(10) 0.064(2) Uani d . 1.00 . . O
O6 -0.0267(9) 1.0064(2) 0.5170(10) 0.057(2) Uani d . 1.00 . . O
O7 0.0520(10) 1.1277(3) 0.9270(10) 0.081(3) Uani d . 1.00 . . O
O8 0.0618(9) 0.9481(2) 0.4810(10) 0.063(2) Uani d . 1.00 . . O
N1 -0.0570(10) 0.8086(2) 0.1150(10) 0.052(2) Uani d . 1.00 . . N
N2 0.2808(10) 0.8159(3) -0.0880(10) 0.057(2) Uani d . 1.00 . . N
N3 0.0530(10) 1.0655(2) 0.3670(10) 0.055(2) Uani d . 1.00 . . N
N4 -0.2390(10) 1.0463(2) 0.6170(10) 0.055(2) Uani d . 1.00 . . N
C1 -0.1780(10) 0.7617(3) -0.0330(10) 0.049(2) Uani d . 1.00 . . C
C2 -0.2960(10) 0.7405(3) -0.037(2) 0.057(3) Uani d . 1.00 . . C
C3 -0.3320(10) 0.7177(3) -0.163(2) 0.060(3) Uani d . 1.00 . . C
C4 -0.2490(10) 0.7153(3) -0.285(2) 0.063(3) Uani d . 1.00 . . C
C5 -0.1310(10) 0.7358(3) -0.283(2) 0.056(3) Uani d . 1.00 . . C
C6 -0.0940(10) 0.7580(3) -0.1560(10) 0.050(2) Uani d . 1.00 . . C
C7 -0.1540(10) 0.7857(3) 0.0970(10) 0.048(2) Uani d . 1.00 . . C
C8 -0.0430(10) 0.8313(3) 0.2570(10) 0.057(3) Uani d . 1.00 . . C
C9 0.1000(10) 0.8254(4) 0.387(2) 0.088(4) Uani d . 1.00 . . C
C10 -0.1780(10) 0.8343(3) 0.3340(10) 0.057(3) Uani d . 1.00 . . C
C11 -0.2940(10) 0.8542(3) 0.2590(10) 0.061(3) Uani d . 1.00 . . C
C12 -0.419(2) 0.8584(4) 0.329(2) 0.080(4) Uani d . 1.00 . . C
C13 -0.422(2) 0.8437(5) 0.477(2) 0.094(5) Uani d . 1.00 . . C
C14 -0.313(2) 0.8235(4) 0.550(2) 0.084(4) Uani d . 1.00 . . C
C15 -0.1880(10) 0.8176(4) 0.484(2) 0.076(3) Uani d . 1.00 . . C
C16 0.2930(10) 0.8739(3) -0.095(2) 0.055(3) Uani d . 1.00 . . C
C17 0.3870(10) 0.8996(3) -0.118(2) 0.067(3) Uani d . 1.00 . . C
C18 0.340(2) 0.9297(3) -0.106(2) 0.074(4) Uani d . 1.00 . . C
C19 0.2040(10) 0.9368(3) -0.069(2) 0.062(3) Uani d . 1.00 . . C
C20 0.1140(10) 0.9120(3) -0.0400(10) 0.054(3) Uani d . 1.00 . . C
C21 0.1560(10) 0.8803(3) -0.0510(10) 0.049(2) Uani d . 1.00 . . C
C22 0.3470(10) 0.8429(3) -0.105(2) 0.060(3) Uani d . 1.00 . . C
C23 0.3660(10) 0.7875(3) -0.107(2) 0.056(3) Uani d . 1.00 . . C
C24 0.3160(10) 0.7728(3) -0.2840(10) 0.075(4) Uani d . 1.00 . . C
C25 0.3680(10) 0.7651(3) 0.040(2) 0.053(3) Uani d . 1.00 . . C
C26 0.4450(10) 0.7733(3) 0.205(2) 0.064(3) Uani d . 1.00 . . C
C27 0.464(2) 0.7529(4) 0.341(2) 0.076(4) Uani d . 1.00 . . C
C28 0.408(2) 0.7236(4) 0.315(2) 0.083(4) Uani d . 1.00 . . C
C29 0.329(2) 0.7140(3) 0.155(2) 0.082(4) Uani d . 1.00 . . C
C30 0.3080(10) 0.7348(3) 0.019(2) 0.065(3) Uani d . 1.00 . . C
C31 -0.082(2) 0.7140(4) -0.538(2) 0.081(4) Uani d . 1.00 . . C
C32 0.041(2) 0.7163(4) -0.634(2) 0.095(5) Uani d . 1.00 . . C
C33 -0.0710(10) 0.9470(3) 0.0210(10) 0.065(3) Uani d . 1.00 . . C
C34 -0.220(2) 0.9444(3) 0.067(2) 0.074(4) Uani d . 1.00 . . C
C35 0.1850(10) 1.1083(3) 0.549(2) 0.056(3) Uani d . 1.00 . . C
C36 0.2970(10) 1.1311(3) 0.557(2) 0.066(3) Uani d . 1.00 . . C
C37 0.3340(10) 1.1519(3) 0.693(2) 0.066(3) Uani d . 1.00 . . C
C38 0.2530(10) 1.1509(3) 0.822(2) 0.062(3) Uani d . 1.00 . . C
C39 0.1420(10) 1.1294(3) 0.811(2) 0.059(3) Uani d . 1.00 . . C
C40 0.1060(10) 1.1057(3) 0.6790(10) 0.052(3) Uani d . 1.00 . . C
C41 0.1490(10) 1.0885(3) 0.402(2) 0.054(3) Uani d . 1.00 . . C
C42 0.0300(10) 1.0520(3) 0.1870(10) 0.060(3) Uani d . 1.00 . . C
C43 -0.1100(10) 1.0328(4) 0.143(2) 0.091(5) Uani d . 1.00 . . C
C44 0.1670(10) 1.0344(3) 0.1680(10) 0.056(3) Uani d . 1.00 . . C
C45 0.220(2) 1.0392(4) 0.024(2) 0.092(5) Uani d . 1.00 . . C
C46 0.344(3) 1.0231(5) 0.001(3) 0.114(7) Uani d . 1.00 . . C
C47 0.420(2) 1.0031(5) 0.128(3) 0.106(6) Uani d . 1.00 . . C
C48 0.365(2) 0.9971(4) 0.267(2) 0.093(5) Uani d . 1.00 . . C
C49 0.239(2) 1.0122(3) 0.289(2) 0.072(3) Uani d . 1.00 . . C
C50 -0.2480(10) 0.9890(3) 0.5940(10) 0.055(3) Uani d . 1.00 . . C
C51 -0.3380(10) 0.9627(3) 0.620(2) 0.068(3) Uani d . 1.00 . . C
C52 -0.2940(10) 0.9324(3) 0.599(2) 0.070(3) Uani d . 1.00 . . C
C53 -0.1600(10) 0.9277(3) 0.552(2) 0.063(3) Uani d . 1.00 . . C
C54 -0.0700(10) 0.9519(3) 0.5270(10) 0.050(3) Uani d . 1.00 . . C
C55 -0.1130(10) 0.9829(2) 0.5470(10) 0.051(2) Uani d . 1.00 . . C
C56 -0.3030(10) 1.0190(3) 0.626(2) 0.059(3) Uani d . 1.00 . . C
C57 -0.3060(10) 1.0759(3) 0.661(2) 0.059(3) Uani d . 1.00 . . C
C58 -0.437(2) 1.0721(3) 0.745(2) 0.083(4) Uani d . 1.00 . . C
C59 -0.3510(10) 1.0961(3) 0.502(2) 0.059(3) Uani d . 1.00 . . C
C60 -0.3050(10) 1.1272(3) 0.507(2) 0.069(3) Uani d . 1.00 . . C
C61 -0.353(2) 1.1466(3) 0.362(2) 0.086(4) Uani d . 1.00 . . C
C62 -0.440(2) 1.1355(4) 0.214(2) 0.078(4) Uani d . 1.00 . . C
C63 -0.484(2) 1.1045(4) 0.207(2) 0.077(4) Uani d . 1.00 . . C
C64 -0.4380(10) 1.0848(3) 0.349(2) 0.063(3) Uani d . 1.00 . . C
C65 0.110(2) 0.9164(3) 0.462(2) 0.065(3) Uani d . 1.00 . . C
C66 0.259(2) 0.9185(3) 0.417(2) 0.087(4) Uani d . 1.00 . . C
C67 0.063(2) 1.1520(3) 1.050(2) 0.077(4) Uani d . 1.00 . . C
C68 -0.065(2) 1.1482(4) 1.132(2) 0.095(5) Uani d . 1.00 . . C
H1 -0.3525 0.7419 0.0472 0.0694 Uiso calc . 1.00 . . H
H2 -0.4127 0.7037 -0.1653 0.0722 Uiso calc . 1.00 . . H
H3 -0.2725 0.6993 -0.3711 0.0765 Uiso calc . 1.00 . . H
H4 -0.2135 0.7847 0.1781 0.0582 Uiso calc . 1.00 . . H
H5 -0.0310 0.8514 0.2097 0.0689 Uiso calc . 1.00 . . H
H6 0.0940 0.8054 0.4398 0.1069 Uiso calc . 1.00 . . H
H7 0.1803 0.8252 0.3325 0.1069 Uiso calc . 1.00 . . H
H8 0.1146 0.8414 0.4717 0.1069 Uiso calc . 1.00 . . H
H9 -0.2884 0.8654 0.1579 0.0734 Uiso calc . 1.00 . . H
H10 -0.4999 0.8714 0.2725 0.0964 Uiso calc . 1.00 . . H
H11 -0.5023 0.8476 0.5290 0.1141 Uiso calc . 1.00 . . H
H12 -0.3202 0.8129 0.6520 0.1017 Uiso calc . 1.00 . . H
H13 -0.1125 0.8029 0.5367 0.0922 Uiso calc . 1.00 . . H
H14 0.4812 0.8957 -0.1422 0.0816 Uiso calc . 1.00 . . H
H15 0.4028 0.9466 -0.1222 0.0900 Uiso calc . 1.00 . . H
H16 0.1725 0.9580 -0.0641 0.0755 Uiso calc . 1.00 . . H
H17 0.4438 0.8413 -0.1265 0.0719 Uiso calc . 1.00 . . H
H18 0.4662 0.7941 -0.0960 0.0682 Uiso calc . 1.00 . . H
H19 0.2152 0.7656 -0.3002 0.0908 Uiso calc . 1.00 . . H
H20 0.3211 0.7879 -0.3687 0.0908 Uiso calc . 1.00 . . H
H21 0.3779 0.7553 -0.2928 0.0908 Uiso calc . 1.00 . . H
H22 0.4856 0.7941 0.2244 0.0773 Uiso calc . 1.00 . . H
H23 0.5178 0.7593 0.4525 0.0914 Uiso calc . 1.00 . . H
H24 0.4232 0.7092 0.4083 0.0998 Uiso calc . 1.00 . . H
H25 0.2883 0.6931 0.1386 0.0993 Uiso calc . 1.00 . . H
H26 0.2517 0.7284 -0.0910 0.0795 Uiso calc . 1.00 . . H
H27 -0.0909 0.6928 -0.5021 0.0973 Uiso calc . 1.00 . . H
H28 -0.1739 0.7206 -0.6089 0.0973 Uiso calc . 1.00 . . H
H29 0.1326 0.7094 -0.5607 0.1136 Uiso calc . 1.00 . . H
H30 0.0171 0.7034 -0.7322 0.1136 Uiso calc . 1.00 . . H
H31 0.0506 0.7376 -0.6658 0.1136 Uiso calc . 1.00 . . H
H32 -0.0018 0.9579 0.1093 0.0782 Uiso calc . 1.00 . . H
H33 -0.0814 0.9580 -0.0837 0.0782 Uiso calc . 1.00 . . H
H34 -0.2564 0.9650 0.0805 0.0897 Uiso calc . 1.00 . . H
H35 -0.2880 0.9337 -0.0215 0.0897 Uiso calc . 1.00 . . H
H36 -0.2083 0.9331 0.1714 0.0897 Uiso calc . 1.00 . . H
H37 0.3486 1.1322 0.4665 0.0800 Uiso calc . 1.00 . . H
H38 0.4129 1.1667 0.7000 0.0806 Uiso calc . 1.00 . . H
H39 0.2758 1.1651 0.9161 0.0750 Uiso calc . 1.00 . . H
H40 0.2033 1.0926 0.3166 0.0650 Uiso calc . 1.00 . . H
H41 0.0167 1.0694 0.1099 0.0730 Uiso calc . 1.00 . . H
H42 -0.1920 1.0454 0.1539 0.1081 Uiso calc . 1.00 . . H
H43 -0.1251 1.0254 0.0287 0.1081 Uiso calc . 1.00 . . H
H44 -0.1004 1.0153 0.2189 0.1081 Uiso calc . 1.00 . . H
H45 0.1699 1.0539 -0.0610 0.1101 Uiso calc . 1.00 . . H
H46 0.3771 1.0258 -0.1015 0.1354 Uiso calc . 1.00 . . H
H47 0.5109 0.9937 0.1179 0.1272 Uiso calc . 1.00 . . H
H48 0.4147 0.9822 0.3510 0.1122 Uiso calc . 1.00 . . H
H49 0.1998 1.0076 0.3866 0.0877 Uiso calc . 1.00 . . H
H50 -0.4291 0.9664 0.6519 0.0830 Uiso calc . 1.00 . . H
H51 -0.3535 0.9149 0.6179 0.0845 Uiso calc . 1.00 . . H
H52 -0.1302 0.9066 0.5360 0.0767 Uiso calc . 1.00 . . H
H53 -0.3963 1.0194 0.6571 0.0723 Uiso calc . 1.00 . . H
H54 -0.2299 1.0870 0.7397 0.0718 Uiso calc . 1.00 . . H
H55 -0.4725 1.0925 0.7677 0.1007 Uiso calc . 1.00 . . H
H56 -0.5159 1.0611 0.6697 0.1007 Uiso calc . 1.00 . . H
H57 -0.4067 1.0609 0.8491 0.1007 Uiso calc . 1.00 . . H
H58 -0.2414 1.1354 0.6087 0.0829 Uiso calc . 1.00 . . H
H59 -0.3230 1.1681 0.3680 0.1033 Uiso calc . 1.00 . . H
H60 -0.4688 1.1487 0.1161 0.0958 Uiso calc . 1.00 . . H
H61 -0.5480 1.0964 0.1051 0.0935 Uiso calc . 1.00 . . H
H62 -0.4660 1.0632 0.3403 0.0763 Uiso calc . 1.00 . . H
H63 0.1199 0.9053 0.5670 0.0796 Uiso calc . 1.00 . . H
H64 0.0411 0.9059 0.3738 0.0796 Uiso calc . 1.00 . . H
H65 0.2952 0.8980 0.4049 0.1053 Uiso calc . 1.00 . . H
H66 0.2492 0.9300 0.3143 0.1053 Uiso calc . 1.00 . . H
H67 0.3280 0.9292 0.5076 0.1053 Uiso calc . 1.00 . . H
H68 0.1549 1.1499 1.1341 0.0931 Uiso calc . 1.00 . . H
H69 0.0592 1.1719 0.9971 0.0931 Uiso calc . 1.00 . . H
H70 -0.0593 1.1642 1.2172 0.1149 Uiso calc . 1.00 . . H
H71 -0.1554 1.1501 1.0489 0.1149 Uiso calc . 1.00 . . H
H72 -0.0596 1.1281 1.1861 0.1149 Uiso calc . 1.00 . . H

loop_
_atom_site_aniso_label
_atom_site_aniso_U_11
_atom_site_aniso_U_22
_atom_site_aniso_U_33
_atom_site_aniso_U_12
_atom_site_aniso_U_13
_atom_site_aniso_U_23
Cu1 0.0516(7) 0.0481(8) 0.0627(9) -0.0010(6) 0.0179(6) 0.0007(7)
Cu2 0.0565(7) 0.0449(7) 0.0603(9) -0.0043(6) 0.0175(6) 0.0000(7)
O1 0.054(4) 0.065(5) 0.071(5) -0.011(4) 0.025(4) -0.007(4)
O2 0.053(5) 0.062(6) 0.099(7) 0.003(4) 0.033(5) 0.008(5)
O3 0.077(6) 0.092(7) 0.071(5) -0.020(5) 0.032(5) -0.033(5)
O4 0.068(5) 0.050(5) 0.073(5) 0.002(4) 0.022(4) -0.002(4)
O5 0.062(5) 0.070(5) 0.065(5) -0.014(4) 0.027(4) -0.017(4)
O6 0.061(4) 0.045(4) 0.068(5) -0.006(3) 0.021(4) 0.003(4)
O7 0.099(7) 0.071(6) 0.081(6) -0.021(5) 0.038(5) -0.021(5)
O8 0.076(5) 0.043(4) 0.071(5) 0.006(4) 0.020(4) -0.003(4)
N1 0.057(5) 0.036(4) 0.060(5) 0.005(4) 0.008(4) 0.001(4)
N2 0.057(5) 0.059(5) 0.057(5) 0.005(5) 0.015(4) 0.002(5)
N3 0.058(5) 0.052(5) 0.056(6) -0.001(4) 0.013(4) -0.002(4)
N4 0.063(5) 0.049(5) 0.053(5) -0.008(4) 0.012(4) 0.007(4)
C1 0.049(5) 0.040(5) 0.060(6) 0.011(4) 0.018(5) 0.004(5)
C2 0.056(6) 0.048(6) 0.067(7) -0.001(5) 0.015(5) 0.006(5)
C3 0.050(6) 0.047(6) 0.082(8) -0.009(5) 0.014(6) 0.001(6)
C4 0.065(7) 0.061(8) 0.060(7) -0.003(6) 0.009(6) -0.003(6)
C5 0.054(6) 0.056(7) 0.057(6) 0.000(5) 0.012(5) -0.007(5)
C6 0.045(5) 0.044(6) 0.058(6) 0.001(4) 0.006(4) -0.006(5)
C7 0.052(6) 0.042(5) 0.055(6) 0.003(4) 0.020(5) -0.002(5)
C8 0.057(6) 0.060(6) 0.059(6) 0.006(5) 0.024(5) -0.003(5)
C9 0.068(8) 0.100(10) 0.091(10) -0.021(7) 0.012(7) -0.023(9)
C10 0.061(6) 0.047(6) 0.061(7) -0.007(5) 0.010(5) -0.005(5)
C11 0.066(7) 0.053(6) 0.063(7) 0.003(5) 0.013(5) 0.002(5)
C12 0.066(8) 0.086(10) 0.086(9) 0.011(7) 0.016(7) -0.018(8)
C13 0.076(9) 0.110(10) 0.100(10) -0.003(9) 0.035(9) -0.030(10)
C14 0.100(10) 0.088(10) 0.072(8) -0.010(8) 0.043(8) -0.004(7)
C15 0.087(8) 0.086(9) 0.059(7) -0.002(8) 0.026(6) 0.007(7)
C16 0.050(6) 0.060(7) 0.057(7) -0.003(5) 0.015(5) 0.001(5)
C17 0.055(6) 0.066(8) 0.083(9) -0.020(6) 0.021(6) 0.006(7)
C18 0.075(8) 0.059(8) 0.089(10) -0.015(6) 0.024(7) 0.006(7)
C19 0.065(7) 0.051(7) 0.071(8) -0.007(5) 0.016(6) 0.002(6)
C20 0.057(6) 0.058(7) 0.047(6) -0.007(5) 0.009(5) 0.005(5)
C21 0.061(6) 0.038(5) 0.047(6) -0.001(4) 0.013(5) 0.005(4)
C22 0.052(6) 0.070(8) 0.058(7) 0.001(6) 0.015(5) 0.006(6)
C23 0.043(6) 0.066(7) 0.063(7) 0.009(5) 0.021(5) 0.007(6)
C24 0.086(9) 0.092(9) 0.054(7) 0.029(7) 0.029(6) 0.000(6)
C25 0.048(6) 0.049(6) 0.066(7) 0.006(4) 0.022(5) 0.007(5)
C26 0.069(7) 0.058(7) 0.068(8) 0.019(6) 0.022(6) -0.003(6)
C27 0.091(9) 0.082(10) 0.059(7) 0.013(7) 0.030(7) 0.005(7)
C28 0.090(10) 0.076(9) 0.090(10) 0.012(8) 0.037(8) 0.026(8)
C29 0.091(10) 0.059(8) 0.100(10) -0.010(7) 0.029(8) 0.008(8)
C30 0.065(7) 0.057(7) 0.073(8) -0.001(5) 0.014(6) -0.001(6)
C31 0.082(9) 0.090(10) 0.077(10) -0.003(8) 0.024(7) -0.017(8)
C32 0.110(10) 0.100(10) 0.070(10) -0.010(10) 0.032(9) -0.028(9)
C33 0.073(8) 0.053(7) 0.066(8) 0.014(6) 0.012(6) -0.004(6)
C34 0.076(8) 0.070(8) 0.073(9) 0.016(7) 0.013(7) -0.002(7)
C35 0.056(6) 0.049(6) 0.064(7) 0.002(5) 0.017(5) 0.007(5)
C36 0.053(6) 0.048(6) 0.100(10) 0.000(5) 0.025(6) 0.008(7)
C37 0.060(7) 0.040(6) 0.095(9) -0.008(5) 0.010(6) 0.005(6)
C38 0.076(8) 0.038(6) 0.071(8) -0.003(5) 0.016(6) -0.001(5)
C39 0.066(7) 0.049(7) 0.061(7) -0.004(5) 0.012(5) -0.002(5)
C40 0.044(5) 0.049(6) 0.062(7) -0.003(4) 0.012(5) 0.008(5)
C41 0.047(6) 0.053(6) 0.066(7) -0.003(5) 0.024(5) 0.004(5)
C42 0.076(7) 0.061(6) 0.044(5) 0.006(6) 0.015(5) 0.004(5)
C43 0.059(8) 0.140(10) 0.069(8) 0.021(8) -0.003(6) -0.023(9)
C44 0.062(6) 0.053(7) 0.057(7) -0.009(5) 0.022(5) -0.004(5)
C45 0.120(10) 0.090(10) 0.080(10) -0.013(9) 0.050(9) -0.008(8)
C46 0.15(2) 0.080(10) 0.14(2) -0.020(10) 0.10(2) -0.020(10)
C47 0.079(10) 0.090(10) 0.17(2) -0.013(9) 0.060(10) -0.040(10)
C48 0.062(8) 0.080(10) 0.140(10) -0.001(7) 0.030(9) -0.027(10)
C49 0.071(8) 0.059(7) 0.088(9) 0.007(6) 0.023(7) -0.006(6)
C50 0.055(6) 0.054(6) 0.054(6) -0.005(5) 0.009(5) 0.002(5)
C51 0.066(7) 0.059(8) 0.078(8) -0.014(6) 0.018(6) 0.012(6)
C52 0.070(8) 0.051(7) 0.083(9) -0.020(6) 0.009(7) 0.004(6)
C53 0.069(8) 0.052(7) 0.066(8) -0.005(5) 0.010(6) 0.003(6)
C54 0.057(7) 0.046(6) 0.045(6) 0.000(5) 0.007(5) -0.003(5)
C55 0.062(6) 0.026(5) 0.063(7) -0.008(4) 0.010(5) 0.004(4)
C56 0.045(6) 0.065(8) 0.067(7) -0.007(5) 0.013(5) 0.009(6)
C57 0.065(7) 0.057(7) 0.060(7) 0.009(5) 0.023(5) -0.004(5)
C58 0.078(9) 0.089(10) 0.092(9) 0.019(7) 0.039(8) 0.019(8)
C59 0.061(6) 0.051(6) 0.069(7) -0.002(5) 0.023(6) 0.001(5)
C60 0.076(8) 0.056(7) 0.077(8) 0.003(6) 0.024(7) -0.004(7)
C61 0.100(10) 0.057(8) 0.110(10) -0.005(7) 0.031(9) 0.008(8)
C62 0.088(9) 0.071(9) 0.083(9) 0.019(7) 0.033(8) 0.005(7)
C63 0.090(9) 0.073(9) 0.068(8) 0.014(7) 0.019(7) 0.001(7)
C64 0.079(8) 0.046(6) 0.063(7) -0.003(5) 0.013(6) -0.007(5)
C65 0.084(9) 0.047(7) 0.063(7) 0.013(6) 0.012(6) -0.001(5)
C66 0.100(10) 0.073(9) 0.090(10) 0.027(8) 0.030(9) 0.004(8)
C67 0.120(10) 0.048(7) 0.065(9) -0.004(7) 0.019(8) -0.016(7)
C68 0.110(10) 0.080(10) 0.100(10) 0.021(10) 0.040(10) 0.007(10)

loop_
_atom_type_symbol
_atom_type_description
_atom_type_scat_dispersion_real
_atom_type_scat_dispersion_imag
_atom_type_scat_source
C C 0.003 0.002
;International Tables for Crystallography
(1992, Vol. C, Tables 4.2.6.8 and 6.1.1.4)
;
H H 0.000 0.000
;International Tables for Crystallography
(1992, Vol. C, Tables 4.2.6.8 and 6.1.1.4)
;
O O 0.011 0.006
;International Tables for Crystallography
(1992, Vol. C, Tables 4.2.6.8 and 6.1.1.4)
;
N N 0.006 0.003
;International Tables for Crystallography
(1992, Vol. C, Tables 4.2.6.8 and 6.1.1.4)
;
Cu Cu 0.320 1.265
;International Tables for Crystallography
(1992, Vol. C, Tables 4.2.6.8 and 6.1.1.4)
;
Cl Cl 0.148 0.159
;International Tables for Crystallography
(1992, Vol. C, Tables 4.2.6.8 and 6.1.1.4)
;

loop_
_geom_angle_atom_site_label_1
_geom_angle_atom_site_label_2
_geom_angle_atom_site_label_3
_geom_angle
_geom_angle_publ_flag
O1 Cu1 O2 148.9(3) yes
O1 Cu1 N1 94.0(4) yes
O1 Cu1 N2 95.2(4) yes
O2 Cu1 N1 90.5(4) yes
O2 Cu1 N2 94.4(4) yes
N1 Cu1 N2 153.4(4) yes
O5 Cu2 O6 144.0(3) yes
O5 Cu2 N3 93.5(4) yes
O5 Cu2 N4 90.6(4) yes
O6 Cu2 N3 99.2(4) yes
O6 Cu2 N4 94.8(4) yes
N3 Cu2 N4 150.0(4) yes
Cu1 O1 C6 128.3(8) no
Cu1 O2 C21 127.8(8) no
C5 O3 C31 119.0(10) no
C20 O4 C33 117.7(10) no
Cu2 O5 C40 127.2(8) no
Cu2 O6 C55 128.7(8) no
C39 O7 C67 118.0(10) no
C54 O8 C65 117.4(10) no
Cu1 N1 C7 123.3(8) no
Cu1 N1 C8 116.5(7) no
C7 N1 C8 120.0(10) no
Cu1 N2 C22 121.6(9) no
Cu1 N2 C23 123.0(8) no
C22 N2 C23 115.4(10) no
Cu2 N3 C41 121.5(8) no
Cu2 N3 C42 123.8(7) no
C41 N3 C42 114.0(10) no
Cu2 N4 C56 122.3(9) no
Cu2 N4 C57 116.6(8) no
C56 N4 C57 121.0(10) no
C2 C1 C6 117.0(10) no
C2 C1 C7 117.0(10) no
C6 C1 C7 125.0(10) no
C1 C2 C3 121.0(10) no
C1 C2 H1 119.4 no
C3 C2 H1 119.5 no
C2 C3 C4 119.0(10) no
C2 C3 H2 120.2 no
C4 C3 H2 120.1 no
C3 C4 C5 120.0(10) no
C3 C4 H3 119.8 no
C5 C4 H3 119.8 no
O3 C5 C4 123.0(10) no
O3 C5 C6 116.4(10) no
C4 C5 C6 120.0(10) no
O1 C6 C1 122.2(10) no
O1 C6 C5 116.0(10) no
C1 C6 C5 121.3(10) no
N1 C7 C1 126.0(10) no
N1 C7 H4 116.8 no
C1 C7 H4 117.0 no
N1 C8 C9 109.6(10) no
N1 C8 C10 115.9(9) no
N1 C8 H5 105.7 no
C9 C8 C10 113.0(10) no
C9 C8 H5 105.5 no
C10 C8 H5 105.6 no
C8 C9 H6 109.2 no
C8 C9 H7 109.5 no
C8 C9 H8 109.7 no
H6 C9 H7 109.2 no
H6 C9 H8 109.4 no
H7 C9 H8 109.7 no
C8 C10 C11 119.0(10) no
C8 C10 C15 121.0(10) no
C11 C10 C15 118.0(10) no
C10 C11 C12 121.0(10) no
C10 C11 H9 119.1 no
C12 C11 H9 119.3 no
C11 C12 C13 118.0(10) no
C11 C12 H10 120.4 no
C13 C12 H10 120.7 no
C12 C13 C14 120.0(10) no
C12 C13 H11 119.3 no
C14 C13 H11 120.0 no
C13 C14 C15 122.0(10) no
C13 C14 H12 118.5 no
C15 C14 H12 118.5 no
C10 C15 C14 117.0(10) no
C10 C15 H13 121.5 no
C14 C15 H13 121.4 no
C17 C16 C21 119.0(10) no
C17 C16 C22 117.0(10) no
C21 C16 C22 122.0(10) no
C16 C17 C18 119.0(10) no
C16 C17 H14 120.3 no
C18 C17 H14 120.1 no
C17 C18 C19 122.0(10) no
C17 C18 H15 118.8 no
C19 C18 H15 118.8 no
C18 C19 C20 118.0(10) no
C18 C19 H16 120.7 no
C20 C19 H16 120.7 no
O4 C20 C19 124.0(10) no
O4 C20 C21 113.0(10) no
C19 C20 C21 121.0(10) no
O2 C21 C16 124.0(10) no
O2 C21 C20 117.0(10) no
C16 C21 C20 118.0(10) no
N2 C22 C16 128.0(10) no
N2 C22 H17 115.7 no
C16 C22 H17 115.9 no
N2 C23 C24 112.5(9) no
N2 C23 C25 110.0(10) no
N2 C23 H18 106.4 no
C24 C23 C25 114.0(10) no
C24 C23 H18 106.3 no
C25 C23 H18 106.5 no
C23 C24 H19 109.4 no
C23 C24 H20 109.8 no
C23 C24 H21 109.5 no
H19 C24 H20 109.4 no
H19 C24 H21 109.1 no
H20 C24 H21 109.6 no
C23 C25 C26 119.6(10) no
C23 C25 C30 123.0(10) no
C26 C25 C30 116.0(10) no
C25 C26 C27 122.0(10) no
C25 C26 H22 118.7 no
C27 C26 H22 118.5 no
C26 C27 C28 118.0(10) no
C26 C27 H23 120.6 no
C28 C27 H23 120.6 no
C27 C28 C29 121.0(10) no
C27 C28 H24 119.3 no
C29 C28 H24 119.4 no
C28 C29 C30 119.0(10) no
C28 C29 H25 120.3 no
C30 C29 H25 120.2 no
C25 C30 C29 120.0(10) no
C25 C30 H26 119.2 no
C29 C30 H26 119.8 no
O3 C31 C32 107.0(10) no
O3 C31 H27 109.8 no
O3 C31 H28 110.4 no
C32 C31 H27 110.0 no
C32 C31 H28 110.3 no
H27 C31 H28 109.2 no
C31 C32 H29 109.4 no
C31 C32 H30 109.7 no
C31 C32 H31 109.4 no
H29 C32 H30 109.3 no
H29 C32 H31 109.2 no
H30 C32 H31 109.9 no
O4 C33 C34 107.0(10) no
O4 C33 H32 110.0 no
O4 C33 H33 110.2 no
C34 C33 H32 110.0 no
C34 C33 H33 110.0 no
H32 C33 H33 109.4 no
C33 C34 H34 109.4 no
C33 C34 H35 109.7 no
C33 C34 H36 109.4 no
H34 C34 H35 109.6 no
H34 C34 H36 109.1 no
H35 C34 H36 109.7 no
C36 C35 C40 121.0(10) no
C36 C35 C41 117.0(10) no
C40 C35 C41 121.0(10) no
C35 C36 C37 120.0(10) no
C35 C36 H37 119.5 no
C37 C36 H37 119.7 no
C36 C37 C38 119.0(10) no
C36 C37 H38 120.5 no
C38 C37 H38 120.3 no
C37 C38 C39 119.0(10) no
C37 C38 H39 120.4 no
C39 C38 H39 119.9 no
O7 C39 C38 123.0(10) no
O7 C39 C40 112.0(10) no
C38 C39 C40 123.0(10) no
O5 C40 C35 126.0(10) no
O5 C40 C39 118.0(10) no
C35 C40 C39 115.0(10) no
N3 C41 C35 129.4(12) no
N3 C41 H40 115.6 no
C35 C41 H40 115.7 no
N3 C42 C43 110.7(10) no
N3 C42 C44 110.3(8) no
N3 C42 H41 107.2 no
C43 C42 C44 113.0(10) no
C43 C42 H41 107.3 no
C44 C42 H41 107.3 no
C42 C43 H42 109.6 no
C42 C43 H43 109.7 no
C42 C43 H44 109.3 no
H42 C43 H43 109.6 no
H42 C43 H44 109.1 no
H43 C43 H44 109.5 no
C42 C44 C45 118.0(10) no
C42 C44 C49 122.0(10) no
C45 C44 C49 118.0(10) no
C44 C45 C46 120.0(10) no
C44 C45 H45 119.5 no
C46 C45 H45 119.8 no
C45 C46 C47 119(2) no
C45 C46 H46 120.0 no
C47 C46 H46 120.3 no
C46 C47 C48 119.0(10) no
C46 C47 H47 120.0 no
C48 C47 H47 120.1 no
C47 C48 C49 121.0(10) no
C47 C48 H48 119.6 no
C49 C48 H48 119.3 no
C44 C49 C48 119.0(10) no
C44 C49 H49 119.9 no
C48 C49 H49 120.6 no
C51 C50 C55 118.0(10) no
C51 C50 C56 115.0(10) no
C55 C50 C56 126.0(10) no
C50 C51 C52 121.0(10) no
C50 C51 H50 119.2 no
C52 C51 H50 119.5 no
C51 C52 C53 118.0(10) no
C51 C52 H51 120.9 no
C53 C52 H51 120.9 no
C52 C53 C54 122.0(10) no
C52 C53 H52 118.4 no
C54 C53 H52 118.6 no
O8 C54 C53 124.0(10) no
O8 C54 C55 116.0(10) no
C53 C54 C55 119.0(10) no
O6 C55 C50 120.8(10) no
O6 C55 C54 119.0(10) no
C50 C55 C54 120.0(10) no
N4 C56 C50 126.0(10) no
N4 C56 H53 116.7 no
C50 C56 H53 116.5 no
N4 C57 C58 116.0(10) no
N4 C57 C59 109.0(10) no
N4 C57 H54 106.9 no
C58 C57 C59 110.0(10) no
C58 C57 H54 107.0 no
C59 C57 H54 106.9 no
C57 C58 H55 109.4 no
C57 C58 H56 109.5 no
C57 C58 H57 109.8 no
H55 C58 H56 109.1 no
H55 C58 H57 109.4 no
H56 C58 H57 109.7 no
C57 C59 C60 119.0(10) no
C57 C59 C64 122.0(10) no
C60 C59 C64 117.0(10) no
C59 C60 C61 119.0(10) no
C59 C60 H58 119.8 no
C61 C60 H58 120.3 no
C60 C61 C62 121.0(10) no
C60 C61 H59 119.3 no
C62 C61 H59 118.9 no
C61 C62 C63 118.0(10) no
C61 C62 H60 121.0 no
C63 C62 H60 120.6 no
C62 C63 C64 120.0(10) no
C62 C63 H61 119.7 no
C64 C63 H61 119.5 no
C59 C64 C63 121.0(10) no
C59 C64 H62 119.3 no
C63 C64 H62 119.4 no
O8 C65 C66 107.0(10) no
O8 C65 H63 109.9 no
O8 C65 H64 110.1 no
C66 C65 H63 110.2 no
C66 C65 H64 109.8 no
H63 C65 H64 109.7 no
C65 C66 H65 109.7 no
C65 C66 H66 109.9 no
C65 C66 H67 109.1 no
H65 C66 H66 110.1 no
H65 C66 H67 108.9 no
H66 C66 H67 109.2 no
O7 C67 C68 107.0(10) no
O7 C67 H68 109.3 no
O7 C67 H69 110.2 no
C68 C67 H68 110.1 no
C68 C67 H69 110.3 no
H68 C67 H69 109.4 no
C67 C68 H70 109.1 no
C67 C68 H71 109.8 no
C67 C68 H72 109.5 no
H70 C68 H71 109.7 no
H70 C68 H72 108.7 no
H71 C68 H72 109.9 no

loop_
_geom_bond_atom_site_label_1
_geom_bond_atom_site_label_2
_geom_bond_site_symmetry_1
_geom_bond_site_symmetry_2
_geom_bond_distance
_geom_bond_publ_flag
Cu1 O1 . . 1.895(9) yes
Cu1 O2 . . 1.900(10) yes
Cu1 N1 . . 1.980(10) yes
Cu1 N2 . . 1.980(10) yes
Cu2 O5 . . 1.899(9) yes
Cu2 O6 . . 1.891(8) yes
Cu2 N3 . . 1.980(10) yes
Cu2 N4 . . 1.970(10) yes
O1 C6 . . 1.330(10) no
O2 C21 . . 1.290(10) no
O3 C5 . . 1.36(2) no
O3 C31 . . 1.41(2) no
O4 C20 . . 1.37(2) no
O4 C33 . . 1.43(2) no
O5 C40 . . 1.280(10) no
O6 C55 . . 1.330(10) no
O7 C39 . . 1.39(2) no
O7 C67 . . 1.41(2) no
O8 C54 . . 1.36(2) no
O8 C65 . . 1.43(2) no
N1 C7 . . 1.300(10) yes
N1 C8 . . 1.480(10) no
N2 C22 . . 1.32(2) yes
N2 C23 . . 1.47(2) no
N3 C41 . . 1.300(10) yes
N3 C42 . . 1.530(10) no
N4 C56 . . 1.31(2) yes
N4 C57 . . 1.48(2) no
C1 C2 . . 1.41(2) no
C1 C6 . . 1.40(2) no
C1 C7 . . 1.44(2) no
C2 C3 . . 1.38(2) no
C2 H1 . . 0.950 no
C3 C4 . . 1.38(2) no
C3 H2 . . 0.950 no
C4 C5 . . 1.39(2) no
C4 H3 . . 0.950 no
C5 C6 . . 1.37(2) no
C7 H4 . . 0.950 no
C8 C9 . . 1.49(2) no
C8 C10 . . 1.52(2) no
C8 H5 . . 0.950 no
C9 H6 . . 0.950 no
C9 H7 . . 0.950 no
C9 H8 . . 0.950 no
C10 C11 . . 1.38(2) no
C10 C15 . . 1.42(2) no
C11 C12 . . 1.41(2) no
C11 H9 . . 0.950 no
C12 C13 . . 1.34(2) no
C12 H10 . . 0.950 no
C13 C14 . . 1.35(2) no
C13 H11 . . 0.950 no
C14 C15 . . 1.40(2) no
C14 H12 . . 0.950 no
C15 H13 . . 0.950 no
C16 C17 . . 1.43(2) no
C16 C21 . . 1.42(2) no
C16 C22 . . 1.41(2) no
C17 C18 . . 1.36(2) no
C17 H14 . . 0.950 no
C18 C19 . . 1.39(2) no
C18 H15 . . 0.950 no
C19 C20 . . 1.39(2) no
C19 H16 . . 0.950 no
C20 C21 . . 1.41(2) no
C22 H17 . . 0.950 no
C23 C24 . . 1.52(2) no
C23 C25 . . 1.51(2) no
C23 H18 . . 0.950 no
C24 H19 . . 0.950 no
C24 H20 . . 0.950 no
C24 H21 . . 0.950 no
C25 C26 . . 1.39(2) no
C25 C30 . . 1.39(2) no
C26 C27 . . 1.37(2) no
C26 H22 . . 0.950 no
C27 C28 . . 1.34(2) no
C27 H23 . . 0.950 no
C28 C29 . . 1.38(2) no
C28 H24 . . 0.950 no
C29 C30 . . 1.38(2) no
C29 H25 . . 0.950 no
C30 H26 . . 0.950 no
C31 C32 . . 1.51(2) no
C31 H27 . . 0.950 no
C31 H28 . . 0.950 no
C32 H29 . . 0.950 no
C32 H30 . . 0.950 no
C32 H31 . . 0.950 no
C33 C34 . . 1.51(2) no
C33 H32 . . 0.950 no
C33 H33 . . 0.950 no
C34 H34 . . 0.950 no
C34 H35 . . 0.950 no
C34 H36 . . 0.950 no
C35 C36 . . 1.41(2) no
C35 C40 . . 1.40(2) no
C35 C41 . . 1.43(2) no
C36 C37 . . 1.38(2) no
C36 H37 . . 0.950 no
C37 C38 . . 1.42(2) no
C37 H38 . . 0.950 no
C38 C39 . . 1.35(2) no
C38 H39 . . 0.950 no
C39 C40 . . 1.44(2) no
C41 H40 . . 0.950 no
C42 C43 . . 1.49(2) no
C42 C44 . . 1.51(2) no
C42 H41 . . 0.950 no
C43 H42 . . 0.950 no
C43 H43 . . 0.950 no
C43 H44 . . 0.950 no
C44 C45 . . 1.37(2) no
C44 C49 . . 1.40(2) no
C45 C46 . . 1.39(3) no
C45 H45 . . 0.950 no
C46 C47 . . 1.38(3) no
C46 H46 . . 0.950 no
C47 C48 . . 1.36(3) no
C47 H47 . . 0.950 no
C48 C49 . . 1.38(2) no
C48 H48 . . 0.950 no
C49 H49 . . 0.950 no
C50 C51 . . 1.43(2) no
C50 C55 . . 1.41(2) no
C50 C56 . . 1.41(2) no
C51 C52 . . 1.37(2) no
C51 H50 . . 0.950 no
C52 C53 . . 1.39(2) no
C52 H51 . . 0.950 no
C53 C54 . . 1.37(2) no
C53 H52 . . 0.950 no
C54 C55 . . 1.39(2) no
C56 H53 . . 0.950 no
C57 C58 . . 1.53(2) no
C57 C59 . . 1.51(2) no
C57 H54 . . 0.950 no
C58 H55 . . 0.950 no
C58 H56 . . 0.950 no
C58 H57 . . 0.950 no
C59 C60 . . 1.38(2) no
C59 C64 . . 1.39(2) no
C60 C61 . . 1.41(2) no
C60 H58 . . 0.950 no
C61 C62 . . 1.36(2) no
C61 H59 . . 0.950 no
C62 C63 . . 1.37(2) no
C62 H60 . . 0.950 no
C63 C64 . . 1.39(2) no
C63 H61 . . 0.950 no
C64 H62 . . 0.950 no
C65 C66 . . 1.50(2) no
C65 H63 . . 0.950 no
C65 H64 . . 0.950 no
C66 H65 . . 0.950 no
C66 H66 . . 0.950 no
C66 H67 . . 0.950 no
C67 C68 . . 1.49(2) no
C67 H68 . . 0.950 no
C67 H69 . . 0.950 no
C68 H70 . . 0.950 no
C68 H71 . . 0.950 no
C68 H72 . . 0.950 no

loop_
_geom_torsion_atom_site_label_1
_geom_torsion_atom_site_label_2
_geom_torsion_atom_site_label_3
_geom_torsion_atom_site_label_4
_geom_torsion
_geom_torsion_publ_flag
Cu1 O1 C6 C1 -9.0(10) no
Cu1 O1 C6 C5 167.1(8) no
Cu1 O2 C21 C16 -2.0(10) no
Cu1 O2 C21 C20 176.3(7) no
Cu1 N1 C7 C1 .0(10) no
Cu1 N1 C8 C9 -70.0(10) no
Cu1 N1 C8 C10 159.3(7) no
Cu1 N2 C22 C16 -1.0(10) no
Cu1 N2 C23 C24 80.0(10) no
Cu1 N2 C23 C25 -48.0(10) no
Cu2 O5 C40 C35 8.0(10) no
Cu2 O5 C40 C39 -174.7(7) no
Cu2 O6 C55 C50 3.0(10) no
Cu2 O6 C55 C54 -178.3(7) no
Cu2 N3 C41 C35 -6.0(10) no
Cu2 N3 C42 C43 15.0(10) no
Cu2 N3 C42 C44 -111.3(10) no
Cu2 N4 C56 C50 4.0(10) no
Cu2 N4 C57 C58 -171.8(7) no
Cu2 N4 C57 C59 63.4(10) no
O1 Cu1 O2 C21 -102.0(10) no
O1 Cu1 N1 C7 -4.8(9) no
O1 Cu1 N1 C8 173.3(7) no
O1 Cu1 N2 C22 147.4(9) no
O1 Cu1 N2 C23 -33.1(8) no
O1 C6 C1 C2 -179.8(10) no
O1 C6 C1 C7 .0(10) no
O1 C6 C5 O3 4.0(10) no
O1 C6 C5 C4 179.0(10) no
O2 Cu1 O1 C6 -87.0(10) no
O2 Cu1 N1 C7 144.4(8) no
O2 Cu1 N1 C8 -37.5(7) no
O2 Cu1 N2 C22 -3.0(9) no
O2 Cu1 N2 C23 176.6(8) no
O2 C21 C16 C17 -177.0(10) no
O2 C21 C16 C22 -2.0(10) no
O2 C21 C20 O4 1.0(10) no
O2 C21 C20 C19 -179.0(10) no
O3 C5 C4 C3 176.0(10) no
O3 C5 C6 C1 -179.1(10) no
O4 C20 C19 C18 176.0(10) no
O4 C20 C21 C16 -179.4(9) no
O5 Cu2 O6 C55 98.4(10) no
O5 Cu2 N3 C41 13.0(9) no
O5 Cu2 N3 C42 -166.2(8) no
O5 Cu2 N4 C56 -148.8(9) no
O5 Cu2 N4 C57 33.5(7) no
O5 C40 C35 C36 -178.0(10) no
O5 C40 C35 C41 3.0(10) no
O5 C40 C39 O7 -2.0(10) no
O5 C40 C39 C38 176.0(10) no
O6 Cu2 O5 C40 96.0(10) no
O6 Cu2 N3 C41 -133.2(9) no
O6 Cu2 N3 C42 47.6(8) no
O6 Cu2 N4 C56 -4.5(9) no
O6 Cu2 N4 C57 177.8(7) no
O6 C55 C50 C51 178.0(10) no
O6 C55 C50 C56 -4.0(10) no
O6 C55 C54 O8 1.0(10) no
O6 C55 C54 C53 -178.0(10) no
O7 C39 C38 C37 -176.0(10) no
O7 C39 C40 C35 174.3(10) no
O8 C54 C53 C52 179.0(10) no
O8 C54 C55 C50 179.6(9) no
N1 Cu1 O1 C6 9.9(9) no
N1 Cu1 O2 C21 158.8(9) no
N1 Cu1 N2 C22 -102.0(10) no
N1 Cu1 N2 C23 76.0(10) no
N1 C7 C1 C2 -175.0(10) no
N1 C7 C1 C6 4.0(10) no
N1 C8 C10 C11 -84.0(10) no
N1 C8 C10 C15 96.0(10) no
N2 Cu1 O1 C6 164.9(9) no
N2 Cu1 O2 C21 5.0(9) no
N2 Cu1 N1 C7 -114.0(10) no
N2 Cu1 N1 C8 63.0(10) no
N2 C22 C16 C17 179.9(14) no
N2 C22 C16 C21 5.0(10) no
N2 C23 C25 C26 -67.0(10) no
N2 C23 C25 C30 118.0(10) no
N3 Cu2 O5 C40 -14.4(9) no
N3 Cu2 O6 C55 -152.6(9) no
N3 Cu2 N4 C56 113.0(10) no
N3 Cu2 N4 C57 -64.0(10) no
N3 C41 C35 C36 178.0(10) no
N3 C41 C35 C40 -3.0(10) no
N3 C42 C44 C45 -134.0(10) no
N3 C42 C44 C49 48.0(10) no
N4 Cu2 O5 C40 -164.6(9) no
N4 Cu2 O6 C55 0.7(9) no
N4 Cu2 N3 C41 110.2(10) no
N4 Cu2 N3 C42 -69.0(10) no
N4 C56 C50 C51 177.0(10) no
N4 C56 C50 C55 .0(10) no
N4 C57 C59 C60 -128.0(10) no
N4 C57 C59 C64 51.0(10) no
C1 C2 C3 C4 .0(10) no
C1 C6 C5 C4 -3.0(10) no
C1 C7 N1 C8 -178.9(9) no
C2 C1 C6 C5 4.0(10) no
C2 C3 C4 C5 .0(10) no
C3 C2 C1 C6 -2.0(10) no
C3 C2 C1 C7 176.0(10) no
C3 C4 C5 C6 1.0(10) no
C4 C5 O3 C31 11.0(10) no
C5 O3 C31 C32 -178.0(10) no
C5 C6 C1 C7 -175.0(10) no
C6 C5 O3 C31 -172.0(10) no
C7 N1 C8 C9 108.2(11) no
C7 N1 C8 C10 -22.0(10) yes
C8 C10 C11 C12 -178.0(10) no
C8 C10 C15 C14 176.0(10) no
C9 C8 C10 C11 147.0(10) no
C9 C8 C10 C15 -31.0(10) no
C10 C11 C12 C13 2(2) no
C10 C15 C14 C13 1(2) no
C11 C10 C15 C14 -2.0(10) no
C11 C12 C13 C14 -4(2) no
C12 C11 C10 C15 .0(10) no
C12 C13 C14 C15 2(2) no
C16 C17 C18 C19 0(2) no
C16 C21 C20 C19 .0(10) no
C16 C22 N2 C23 179.0(10) no
C17 C16 C21 C20 3.0(10) no
C17 C18 C19 C20 1(2) no
C18 C17 C16 C21 -3.0(10) no
C18 C17 C16 C22 -178.0(10) no
C18 C19 C20 C21 -1.0(10) no
C19 C20 O4 C33 .0(10) no
C20 O4 C33 C34 178.5(9) no
C20 C21 C16 C22 178.0(10) no
C21 C20 O4 C33 179.6(9) no
C22 N2 C23 C24 -99.0(10) no
C22 N2 C23 C25 131.2(10) no
C23 C25 C26 C27 -172.0(10) no
C23 C25 C30 C29 171.0(10) no
C24 C23 C25 C26 164.0(10) no
C24 C23 C25 C30 -9.0(10) no
C25 C26 C27 C28 0(2) no
C25 C30 C29 C28 1(2) no
C26 C25 C30 C29 -2.0(10) no
C26 C27 C28 C29 -1(2) no
C27 C26 C25 C30 1.0(10) no
C27 C28 C29 C30 0(2) no
C35 C36 C37 C38 -2.0(10) no
C35 C40 C39 C38 -6.0(10) no
C35 C41 N3 C42 172.0(10) no
C36 C35 C40 C39 4.0(10) no
C36 C37 C38 C39 .0(10) no
C37 C36 C35 C40 .0(10) no
C37 C36 C35 C41 177.0(10) no
C37 C38 C39 C40 3.0(10) no
C38 C39 O7 C67 8.0(10) no
C39 O7 C67 C68 168.0(10) no
C39 C40 C35 C41 -173.0(10) no
C40 C39 O7 C67 -172.1(10) no
C41 N3 C42 C43 -163.0(10) no
C41 N3 C42 C44 69.0(10) yes
C42 C44 C45 C46 -179.0(10) no
C42 C44 C49 C48 -179.0(10) no
C43 C42 C44 C45 100.0(10) no
C43 C42 C44 C49 -76.0(10) no
C44 C45 C46 C47 -2(2) no
C44 C49 C48 C47 0(2) no
C45 C44 C49 C48 3.0(10) no
C45 C46 C47 C48 5(2) no
C46 C45 C44 C49 -1(2) no
C46 C47 C48 C49 -3(2) no
C50 C51 C52 C53 .0(10) no
C50 C55 C54 C53 .0(10) no
C50 C56 N4 C57 -177.0(10) no
C51 C50 C55 C54 .0(10) no
C51 C52 C53 C54 .0(10) no
C52 C51 C50 C55 .0(10) no
C52 C51 C50 C56 -177.0(10) no
C52 C53 C54 C55 .0(10) no
C53 C54 O8 C65 -1.0(10) no
C54 O8 C65 C66 -178.1(9) no
C54 C55 C50 C56 177.1(10) no
C55 C54 O8 C65 178.8(9) no
C56 N4 C57 C58 10.0(10) no
C56 N4 C57 C59 -114.0(10) no
C57 C59 C60 C61 -176.0(10) no
C57 C59 C64 C63 176.0(10) no
C58 C57 C59 C60 103.3(12) no
C58 C57 C59 C64 -76.0(10) no
C59 C60 C61 C62 -1(2) no
C59 C64 C63 C62 2(2) no
C60 C59 C64 C63 -3(2) no
C60 C61 C62 C63 1(2) no
C61 C60 C59 C64 2(2) no
C61 C62 C63 C64 -1(2) no
C61 C62 C63 C64 -1(2) no
